data_4343228
loop_
_publ_author_name
'Qiu, Jie'
'Vlaisavljevich, Bess'
'Jouffret, Laurent'
'Nguyen, Kevin'
'Szymanowski, Jennifer E. S.'
'Gagliardi, Laura'
'Burns, Peter C.'

_publ_section_title
;
 Cation templating and electronic structure effects in uranyl cage
 clusters probed by the isolation of peroxide-bridged uranyl dimers.
;
_journal_issue 9
_journal_name_full 'Inorganic chemistry'
_journal_page_first 4445
_journal_page_last 4455
_journal_paper_doi 10.1021/acs.inorgchem.5b00248
_journal_volume 54
_journal_year 2015
_chemical_formula_moiety Rb3(UO2)(O2)0.5(C2O4)2(H2O2)1.5(H2O)2
_chemical_formula_sum 'C4 O16 Rb3 U'
_chemical_formula_weight 798.48
_chemical_melting_point ?
_chemical_name_common dimer14
_chemical_name_systematic
; 
 ? 
;
_space_group_IT_number 2
_symmetry_cell_setting triclinic
_symmetry_space_group_name_Hall '-P 1'
_symmetry_space_group_name_H-M 'P -1'
_atom_sites_solution_hydrogens none
_atom_sites_solution_primary direct
_atom_sites_solution_secondary difmap
_audit_creation_method SHELXL-97
_cell_angle_alpha 108.322(2)
_cell_angle_beta 95.351(2)
_cell_angle_gamma 97.444(2)
_cell_formula_units_Z 2
_cell_length_a 7.6447(16)
_cell_length_b 10.189(2)
_cell_length_c 10.664(2)
_cell_measurement_reflns_used 3472
_cell_measurement_temperature 100(2)
_cell_measurement_theta_max 27.57
_cell_measurement_theta_min 2.03
_cell_volume 773.9(3)
_computing_cell_refinement APEX2
_computing_data_collection APEX2
_computing_data_reduction APEX2
_computing_molecular_graphics CrystalMaker
_computing_publication_material 'SHELCIF-97 (Sheldrick, 2008)'
_computing_structure_refinement 'SHELXL-97 (Sheldrick, 2008)'
_computing_structure_solution 'SHELXS-97 (Sheldrick, 2008)'
_diffrn_ambient_temperature 100(2)
_diffrn_detector_area_resol_mean 0
_diffrn_measured_fraction_theta_full 0.971
_diffrn_measured_fraction_theta_max 0.971
_diffrn_measurement_device_type 'Bruker APEX2 QUAZAR'
_diffrn_measurement_method Sphere
_diffrn_radiation_monochromator graphite
_diffrn_radiation_source 'fine-focus sealed tube'
_diffrn_radiation_type MoK\a
_diffrn_radiation_wavelength 0.71073
_diffrn_reflns_av_R_equivalents 0.0527
_diffrn_reflns_av_sigmaI/netI 0.0816
_diffrn_reflns_limit_h_max 9
_diffrn_reflns_limit_h_min -9
_diffrn_reflns_limit_k_max 13
_diffrn_reflns_limit_k_min -12
_diffrn_reflns_limit_l_max 13
_diffrn_reflns_limit_l_min -13
_diffrn_reflns_number 6918
_diffrn_reflns_theta_full 27.57
_diffrn_reflns_theta_max 27.57
_diffrn_reflns_theta_min 2.03
_exptl_absorpt_coefficient_mu 19.943
_exptl_absorpt_correction_T_max 0.369
_exptl_absorpt_correction_T_min 0.063
_exptl_absorpt_correction_type multi-scan
_exptl_absorpt_process_details SADABS
_exptl_crystal_colour yellow
_exptl_crystal_density_diffrn 3.427
_exptl_crystal_density_meas ?
_exptl_crystal_density_method 'not measured'
_exptl_crystal_description needle
_exptl_crystal_F_000 710
_exptl_crystal_size_max 0.25
_exptl_crystal_size_mid 0.125
_exptl_crystal_size_min 0.050
_refine_diff_density_max 3.598
_refine_diff_density_min -5.267
_refine_diff_density_rms 0.422
_refine_ls_extinction_method none
_refine_ls_goodness_of_fit_ref 1.099
_refine_ls_hydrogen_treatment none
_refine_ls_matrix_type full
_refine_ls_number_parameters 217
_refine_ls_number_reflns 3472
_refine_ls_number_restraints 0
_refine_ls_restrained_S_all 1.099
_refine_ls_R_factor_all 0.0613
_refine_ls_R_factor_gt 0.0530
_refine_ls_shift/su_max 0.000
_refine_ls_shift/su_mean 0.000
_refine_ls_structure_factor_coef Fsqd
_refine_ls_weighting_details 'calc w=1/[\s^2^(Fo^2^)+(0.0641P)^2^+0.0000P] where P=(Fo^2^+2Fc^2^)/3'
_refine_ls_weighting_scheme calc
_refine_ls_wR_factor_gt 0.1248
_refine_ls_wR_factor_ref 0.1308
_reflns_number_gt 2996
_reflns_number_total 3472
_reflns_threshold_expression >2sigma(I)
_cod_data_source_file ic5b00248_si_001.cif
_cod_data_source_block dimer14
_cod_depositor_comments
;
The following automatic conversions were performed:

'_chemical_melting_point' value 'n/a' was changed to '?' - the value
is undefined or not given.

'_symmetry_cell_setting' value 'Triclinic' changed to 'triclinic'
according to
/usr/data/users/saulius/crontab/automatic-downloads/current/ACS/lib/dictionaries/cif_core.dic
dictionary named 'cif_core.dic' version 2.4.2 from 2011-04-26.

'_exptl_crystal_density_meas' value 'n/a' was changed to '?' - the
value is perceived as not measured.

Automatic conversion script
Id: cif_fix_values 3271 2015-04-21 07:52:19Z andrius 
;
_cod_original_sg_symbol_H-M P-1
_cod_database_code 4343228

loop_
_symmetry_equiv_pos_as_xyz
'x, y, z'
'-x, -y, -z'

loop_
_atom_site_label
_atom_site_type_symbol
_atom_site_fract_x
_atom_site_fract_y
_atom_site_fract_z
_atom_site_U_iso_or_equiv
_atom_site_adp_type
_atom_site_occupancy
_atom_site_symmetry_multiplicity
_atom_site_calc_flag
U1 U 0.33777(4) 0.10116(4) 0.65486(4) 0.01042(14) Uani 1 1 d
Rb1 Rb 0.46006(13) 0.25727(12) 0.36310(12) 0.0215(3) Uani 1 1 d
Rb2 Rb 0.09891(12) -0.28359(12) 0.33133(10) 0.0196(3) Uani 1 1 d
Rb3 Rb 0.11460(19) 0.24564(14) 1.04312(12) 0.0353(3) Uani 1 1 d
O1 O 0.4844(9) 0.0779(8) 0.7848(8) 0.0158(16) Uani 1 1 d
O2 O 0.1909(8) 0.1300(8) 0.5285(7) 0.0150(15) Uani 1 1 d
O3 O 0.2762(8) 0.3169(8) 0.8179(7) 0.0144(15) Uani 1 1 d
O4 O 0.1949(8) -0.1431(7) 0.6181(7) 0.0128(15) Uani 1 1 d
O5 O 0.4458(8) -0.0685(7) 0.4892(7) 0.0150(15) Uani 1 1 d
O6 O 0.5320(8) 0.3152(8) 0.6722(8) 0.0150(15) Uani 1 1 d
O7 O 0.0709(8) 0.0751(7) 0.7579(7) 0.0147(15) Uani 1 1 d
O8 O 0.0066(9) 0.2889(8) 1.3300(7) 0.0176(16) Uani 1 1 d
O9 O 0.3428(9) 0.5483(8) 0.9173(8) 0.0207(17) Uani 1 1 d
O10 O 0.3774(9) 0.4548(8) 1.2324(8) 0.0190(16) Uani 1 1 d
O11 O 0.1552(10) 0.0596(9) 0.2000(10) 0.032(2) Uani 1 1 d
O12 O 0.0722(9) -0.4569(9) 0.0519(8) 0.031(2) Uani 1 1 d
O13 O -0.1900(14) 0.4981(12) 1.3875(12) 0.048(3) Uani 1 1 d
O14 O 0.2432(15) 0.5018(14) 1.5025(16) 0.075(4) Uani 1 1 d
O15 O 0.504(2) 0.1933(12) 1.0790(15) 0.091(6) Uani 1 1 d
O16 O 0.241(3) -0.0983(19) -0.0428(13) 0.138(9) Uani 1 1 d
C1 C 0.3686(11) 0.4354(11) 0.8366(10) 0.012(2) Uani 1 1 d
C2 C 0.5214(12) 0.4366(11) 0.7518(10) 0.012(2) Uani 1 1 d
C3 C -0.0186(13) -0.0447(12) 0.7504(11) 0.017(2) Uani 1 1 d
C4 C 0.0618(12) -0.1705(12) 0.6743(11) 0.017(2) Uani 1 1 d

loop_
_atom_site_aniso_label
_atom_site_aniso_U_11
_atom_site_aniso_U_22
_atom_site_aniso_U_33
_atom_site_aniso_U_23
_atom_site_aniso_U_13
_atom_site_aniso_U_12
U1 0.00948(18) 0.0114(2) 0.0111(2) 0.00389(16) 0.00348(13) 0.00249(13)
Rb1 0.0227(5) 0.0205(6) 0.0269(6) 0.0131(5) 0.0087(4) 0.0065(4)
Rb2 0.0134(4) 0.0275(6) 0.0150(6) 0.0014(5) 0.0009(4) 0.0082(4)
Rb3 0.0644(8) 0.0219(7) 0.0114(6) 0.0048(5) 0.0013(5) -0.0175(6)
O1 0.015(3) 0.017(4) 0.019(4) 0.010(3) 0.001(3) 0.007(3)
O2 0.016(3) 0.021(4) 0.012(4) 0.008(3) 0.007(3) 0.007(3)
O3 0.010(3) 0.014(4) 0.019(4) 0.005(3) 0.002(3) 0.000(3)
O4 0.014(3) 0.010(4) 0.012(4) 0.002(3) 0.003(3) -0.003(3)
O5 0.017(3) 0.013(4) 0.018(4) 0.006(3) 0.011(3) 0.001(3)
O6 0.012(3) 0.014(4) 0.021(4) 0.008(3) 0.005(3) 0.002(3)
O7 0.014(3) 0.010(4) 0.022(4) 0.006(3) 0.006(3) 0.001(3)
O8 0.026(4) 0.009(4) 0.012(4) -0.003(3) 0.008(3) -0.005(3)
O9 0.025(4) 0.012(4) 0.021(5) -0.001(3) 0.007(3) 0.000(3)
O10 0.018(3) 0.015(4) 0.020(4) 0.004(3) 0.003(3) -0.005(3)
O11 0.024(4) 0.032(5) 0.052(6) 0.021(5) 0.026(4) 0.009(4)
O12 0.017(4) 0.040(6) 0.019(5) -0.010(4) -0.003(3) 0.001(4)
O13 0.055(6) 0.046(7) 0.050(7) 0.027(6) -0.002(5) 0.013(5)
O14 0.055(7) 0.064(9) 0.095(12) 0.020(9) -0.007(7) 0.004(6)
O15 0.177(14) 0.036(7) 0.098(11) 0.036(7) 0.118(11) 0.048(8)
O16 0.212(19) 0.122(14) 0.025(7) 0.025(8) -0.024(9) -0.136(14)
C1 0.008(4) 0.017(6) 0.010(5) 0.001(4) -0.003(3) 0.004(4)
C2 0.012(4) 0.020(6) 0.008(5) 0.007(4) 0.001(3) 0.005(4)
C3 0.015(4) 0.027(7) 0.019(6) 0.016(5) 0.009(4) 0.013(4)
C4 0.011(4) 0.027(7) 0.019(6) 0.015(5) -0.002(4) 0.001(4)

loop_
_atom_type_symbol
_atom_type_description
_atom_type_scat_dispersion_real
_atom_type_scat_dispersion_imag
_atom_type_scat_source
O O 0.0106 0.0060 'International Tables Vol C Tables 4.2.6.8 and 6.1.1.4'
Rb Rb -0.9393 2.9676 'International Tables Vol C Tables 4.2.6.8 and 6.1.1.4'
U U -9.6767 9.6646 'International Tables Vol C Tables 4.2.6.8 and 6.1.1.4'
C C 0.0033 0.0016 'International Tables Vol C Tables 4.2.6.8 and 6.1.1.4'

loop_
_geom_angle_atom_site_label_1
_geom_angle_atom_site_label_2
_geom_angle_atom_site_label_3
_geom_angle
_geom_angle_site_symmetry_1
_geom_angle_site_symmetry_3
O2 U1 O1 178.2(3) . .
O2 U1 O5 89.3(3) . 2_656
O1 U1 O5 91.6(3) . 2_656
O2 U1 O5 89.8(3) . .
O1 U1 O5 91.9(3) . .
O5 U1 O5 36.4(3) 2_656 .
O2 U1 O6 88.7(3) . .
O1 U1 O6 90.2(3) . .
O5 U1 O6 66.1(2) 2_656 .
O5 U1 O6 102.5(2) . .
O2 U1 O7 84.5(3) . .
O1 U1 O7 95.0(3) . .
O5 U1 O7 164.1(3) 2_656 .
O5 U1 O7 128.7(2) . .
O6 U1 O7 128.2(2) . .
O2 U1 O3 89.2(3) . .
O1 U1 O3 89.0(3) . .
O5 U1 O3 130.6(2) 2_656 .
O5 U1 O3 166.9(2) . .
O6 U1 O3 64.5(2) . .
O7 U1 O3 64.1(2) . .
O2 U1 O4 96.4(3) . .
O1 U1 O4 85.0(3) . .
O5 U1 O4 102.2(2) 2_656 .
O5 U1 O4 66.0(2) . .
O6 U1 O4 167.3(2) . .
O7 U1 O4 64.1(2) . .
O3 U1 O4 127.1(2) . .
O2 U1 Rb2 47.6(2) . 2_556
O1 U1 Rb2 131.0(2) . 2_556
O5 U1 Rb2 133.60(17) 2_656 2_556
O5 U1 Rb2 134.59(18) . 2_556
O6 U1 Rb2 92.72(16) . 2_556
O7 U1 Rb2 47.49(16) . 2_556
O3 U1 Rb2 49.77(15) . 2_556
O4 U1 Rb2 99.34(15) . 2_556
O2 U1 Rb1 51.0(2) . .
O1 U1 Rb1 129.0(2) . .
O5 U1 Rb1 46.33(17) 2_656 .
O5 U1 Rb1 70.65(17) . .
O6 U1 Rb1 50.92(18) . .
O7 U1 Rb1 133.74(17) . .
O3 U1 Rb1 98.82(16) . .
O4 U1 Rb1 125.05(16) . .
Rb2 U1 Rb1 87.87(2) 2_556 .
O2 U1 Rb1 127.6(2) . 2_656
O1 U1 Rb1 54.2(2) . 2_656
O5 U1 Rb1 69.41(17) 2_656 2_656
O5 U1 Rb1 45.11(17) . 2_656
O6 U1 Rb1 120.89(16) . 2_656
O7 U1 Rb1 103.08(16) . 2_656
O3 U1 Rb1 141.07(16) . 2_656
O4 U1 Rb1 47.31(15) . 2_656
Rb2 U1 Rb1 146.35(2) 2_556 2_656
Rb1 U1 Rb1 113.642(19) . 2_656
O2 U1 Rb2 66.6(2) . .
O1 U1 Rb2 115.2(2) . .
O5 U1 Rb2 76.67(18) 2_656 .
O5 U1 Rb2 44.71(16) . .
O6 U1 Rb2 135.43(18) . .
O7 U1 Rb2 87.44(18) . .
O3 U1 Rb2 144.75(15) . .
O4 U1 Rb2 39.45(16) . .
Rb2 U1 Rb2 95.91(2) 2_556 .
Rb1 U1 Rb2 85.76(3) . .
Rb1 U1 Rb2 62.25(2) 2_656 .
O10 Rb1 O11 89.3(2) 1_554 .
O10 Rb1 O15 61.6(3) 1_554 1_554
O11 Rb1 O15 70.8(4) . 1_554
O10 Rb1 O5 176.7(2) 1_554 2_656
O11 Rb1 O5 93.6(2) . 2_656
O15 Rb1 O5 120.9(3) 1_554 2_656
O10 Rb1 O14 78.9(3) 1_554 2_667
O11 Rb1 O14 168.1(3) . 2_667
O15 Rb1 O14 102.2(4) 1_554 2_667
O5 Rb1 O14 98.3(3) 2_656 2_667
O10 Rb1 O4 127.72(18) 1_554 2_656
O11 Rb1 O4 116.1(2) . 2_656
O15 Rb1 O4 83.7(3) 1_554 2_656
O5 Rb1 O4 52.07(17) 2_656 2_656
O14 Rb1 O4 71.4(3) 2_667 2_656
O10 Rb1 O6 126.6(2) 1_554 .
O11 Rb1 O6 121.0(2) . .
O15 Rb1 O6 163.0(3) 1_554 .
O5 Rb1 O6 50.33(19) 2_656 .
O14 Rb1 O6 68.2(3) 2_667 .
O4 Rb1 O6 80.02(18) 2_656 .
O10 Rb1 O14 60.0(3) 1_554 1_554
O11 Rb1 O14 96.6(3) . 1_554
O15 Rb1 O14 120.1(4) 1_554 1_554
O5 Rb1 O14 118.1(3) 2_656 1_554
O14 Rb1 O14 78.5(3) 2_667 1_554
O4 Rb1 O14 145.3(3) 2_656 1_554
O6 Rb1 O14 72.8(3) . 1_554
O10 Rb1 O2 123.78(18) 1_554 .
O11 Rb1 O2 65.5(2) . .
O15 Rb1 O2 135.6(3) 1_554 .
O5 Rb1 O2 56.40(17) 2_656 .
O14 Rb1 O2 122.2(3) 2_667 .
O4 Rb1 O2 108.45(17) 2_656 .
O6 Rb1 O2 55.69(18) . .
O14 Rb1 O2 73.4(3) 1_554 .
O10 Rb1 O13 67.5(2) 1_554 1_654
O11 Rb1 O13 148.8(3) . 1_654
O15 Rb1 O13 79.6(4) 1_554 1_654
O5 Rb1 O13 110.3(2) 2_656 1_654
O14 Rb1 O13 22.6(3) 2_667 1_654
O4 Rb1 O13 68.8(2) 2_656 1_654
O6 Rb1 O13 90.2(2) . 1_654
O14 Rb1 O13 89.7(3) 1_554 1_654
O2 Rb1 O13 144.8(3) . 1_654
O10 Rb1 O1 127.0(2) 1_554 2_656
O11 Rb1 O1 62.1(2) . 2_656
O15 Rb1 O1 66.9(2) 1_554 2_656
O5 Rb1 O1 56.00(19) 2_656 2_656
O14 Rb1 O1 124.8(3) 2_667 2_656
O4 Rb1 O1 54.02(17) 2_656 2_656
O6 Rb1 O1 106.33(18) . 2_656
O14 Rb1 O1 155.3(3) 1_554 2_656
O2 Rb1 O1 85.73(18) . 2_656
O13 Rb1 O1 114.9(2) 1_654 2_656
O10 Rb1 O8 65.84(18) 1_554 1_554
O11 Rb1 O8 49.8(2) . 1_554
O15 Rb1 O8 97.5(4) 1_554 1_554
O5 Rb1 O8 115.04(17) 2_656 1_554
O14 Rb1 O8 124.1(3) 2_667 1_554
O4 Rb1 O8 163.33(17) 2_656 1_554
O6 Rb1 O8 99.49(17) . 1_554
O14 Rb1 O8 46.7(3) 1_554 1_554
O2 Rb1 O8 59.48(17) . 1_554
O13 Rb1 O8 127.9(2) 1_654 1_554
O1 Rb1 O8 111.08(17) 2_656 1_554
O6 Rb2 O4 86.4(2) 2_656 .
O6 Rb2 O12 81.8(2) 2_656 .
O4 Rb2 O12 166.7(2) . .
O6 Rb2 O7 125.37(18) 2_656 2_556
O4 Rb2 O7 103.1(2) . 2_556
O12 Rb2 O7 88.7(2) . 2_556
O6 Rb2 O3 150.1(2) 2_656 2_556
O4 Rb2 O3 123.39(19) . 2_556
O12 Rb2 O3 68.8(2) . 2_556
O7 Rb2 O3 50.91(19) 2_556 2_556
O6 Rb2 O2 149.4(2) 2_656 2_556
O4 Rb2 O2 65.18(18) . 2_556
O12 Rb2 O2 127.5(2) . 2_556
O7 Rb2 O2 56.45(18) 2_556 2_556
O3 Rb2 O2 58.79(19) 2_556 2_556
O6 Rb2 O13 122.9(2) 2_656 1_544
O4 Rb2 O13 89.3(3) . 1_544
O12 Rb2 O13 92.0(3) . 1_544
O7 Rb2 O13 111.1(2) 2_556 1_544
O3 Rb2 O13 65.7(2) 2_556 1_544
O2 Rb2 O13 70.4(2) 2_556 1_544
O6 Rb2 O5 50.65(19) 2_656 .
O4 Rb2 O5 51.07(17) . .
O12 Rb2 O5 122.82(19) . .
O7 Rb2 O5 94.74(19) 2_556 .
O3 Rb2 O5 145.18(19) 2_556 .
O2 Rb2 O5 100.06(19) 2_556 .
O13 Rb2 O5 137.5(2) 1_544 .
O6 Rb2 O14 64.8(3) 2_656 1_544
O4 Rb2 O14 66.1(3) . 1_544
O12 Rb2 O14 103.1(3) . 1_544
O7 Rb2 O14 166.0(3) 2_556 1_544
O3 Rb2 O14 126.4(2) 2_556 1_544
O2 Rb2 O14 109.7(3) 2_556 1_544
O13 Rb2 O14 61.7(3) 1_544 1_544
O5 Rb2 O14 85.2(2) . 1_544
O6 Rb2 C4 103.2(2) 2_656 .
O4 Rb2 C4 20.07(19) . .
O12 Rb2 C4 162.5(3) . .
O7 Rb2 C4 101.4(2) 2_556 .
O3 Rb2 C4 106.5(2) 2_556 .
O2 Rb2 C4 51.9(2) 2_556 .
O13 Rb2 C4 71.1(3) 1_544 .
O5 Rb2 C4 71.0(2) . .
O14 Rb2 C4 65.3(3) 1_544 .
O6 Rb2 C2 20.0(2) 2_656 2_656
O4 Rb2 C2 101.6(2) . 2_656
O12 Rb2 C2 65.5(2) . 2_656
O7 Rb2 C2 132.0(2) 2_556 2_656
O3 Rb2 C2 134.0(2) 2_556 2_656
O2 Rb2 C2 166.7(2) 2_556 2_656
O13 Rb2 C2 109.7(3) 1_544 2_656
O5 Rb2 C2 70.6(2) . 2_656
O14 Rb2 C2 61.1(3) 1_544 2_656
C4 Rb2 C2 115.0(2) . 2_656
O6 Rb2 O10 38.33(18) 2_656 1_544
O4 Rb2 O10 107.34(18) . 1_544
O12 Rb2 O10 59.5(2) . 1_544
O7 Rb2 O10 142.66(18) 2_556 1_544
O3 Rb2 O10 121.95(18) 2_556 1_544
O2 Rb2 O10 159.10(18) 2_556 1_544
O13 Rb2 O10 90.6(2) 1_544 1_544
O5 Rb2 O10 87.97(17) . 1_544
O14 Rb2 O10 51.4(3) 1_544 1_544
C4 Rb2 O10 114.6(2) . 1_544
C2 Rb2 O10 19.7(2) 2_656 1_544
O10 Rb3 O11 89.5(2) . 1_556
O10 Rb3 O16 136.7(3) . 2_556
O11 Rb3 O16 72.3(4) 1_556 2_556
O10 Rb3 O7 137.57(19) . .
O11 Rb3 O7 108.0(2) 1_556 .
O16 Rb3 O7 85.8(3) 2_556 .
O10 Rb3 O3 89.9(2) . .
O11 Rb3 O3 138.7(2) 1_556 .
O16 Rb3 O3 129.7(3) 2_556 .
O7 Rb3 O3 51.41(19) . .
O10 Rb3 O12 67.3(2) . 1_566
O11 Rb3 O12 145.6(2) 1_556 1_566
O16 Rb3 O12 106.8(5) 2_556 1_566
O7 Rb3 O12 106.2(2) . 1_566
O3 Rb3 O12 69.2(2) . 1_566
O10 Rb3 O12 94.7(2) . 2_556
O11 Rb3 O12 154.1(2) 1_556 2_556
O16 Rb3 O12 87.5(5) 2_556 2_556
O7 Rb3 O12 85.9(2) . 2_556
O3 Rb3 O12 67.02(19) . 2_556
O12 Rb3 O12 27.4(3) 1_566 2_556
O10 Rb3 O15 60.2(3) . .
O11 Rb3 O15 68.2(2) 1_556 .
O16 Rb3 O15 136.8(5) 2_556 .
O7 Rb3 O15 90.2(3) . .
O3 Rb3 O15 75.8(2) . .
O12 Rb3 O15 115.6(3) 1_566 .
O12 Rb3 O15 135.1(2) 2_556 .
O10 Rb3 O8 71.7(2) . .
O11 Rb3 O8 53.9(2) 1_556 .
O16 Rb3 O8 65.8(3) 2_556 .
O7 Rb3 O8 149.28(19) . .
O3 Rb3 O8 158.8(2) . .
O12 Rb3 O8 93.5(2) 1_566 .
O12 Rb3 O8 103.4(2) 2_556 .
O15 Rb3 O8 102.5(3) . .
O10 Rb3 C3 96.4(2) . 2_557
O11 Rb3 C3 19.4(2) 1_556 2_557
O16 Rb3 C3 55.7(4) 2_556 2_557
O7 Rb3 C3 113.0(2) . 2_557
O3 Rb3 C3 156.0(2) . 2_557
O12 Rb3 C3 134.4(2) 1_566 2_557
O12 Rb3 C3 134.9(2) 2_556 2_557
O15 Rb3 C3 87.3(2) . 2_557
O8 Rb3 C3 41.4(2) . 2_557
O10 Rb3 C3 152.4(2) . .
O11 Rb3 C3 90.7(3) 1_556 .
O16 Rb3 C3 68.9(4) 2_556 .
O7 Rb3 C3 20.9(2) . .
O3 Rb3 C3 72.2(2) . .
O12 Rb3 C3 121.8(2) 1_566 .
O12 Rb3 C3 97.2(2) 2_556 .
O15 Rb3 C3 94.4(3) . .
O8 Rb3 C3 128.8(2) . .
C3 Rb3 C3 92.7(2) 2_557 .
O10 Rb3 O11 169.3(2) . 2_556
O11 Rb3 O11 84.4(3) 1_556 2_556
O16 Rb3 O11 49.0(4) 2_556 2_556
O7 Rb3 O11 38.36(18) . 2_556
O3 Rb3 O11 89.00(19) . 2_556
O12 Rb3 O11 121.9(2) 1_566 2_556
O12 Rb3 O11 94.6(2) 2_556 2_556
O15 Rb3 O11 109.3(3) . 2_556
O8 Rb3 O11 111.06(18) . 2_556
C3 Rb3 O11 80.6(2) 2_557 2_556
C3 Rb3 O11 19.84(19) . 2_556
U1 O1 Rb1 100.3(3) . 2_656
U1 O2 Rb2 107.2(3) . 2_556
U1 O2 Rb1 103.4(3) . .
Rb2 O2 Rb1 123.9(2) 2_556 .
C1 O3 U1 121.6(6) . .
C1 O3 Rb3 121.6(6) . .
U1 O3 Rb3 109.6(2) . .
C1 O3 Rb2 112.6(6) . 2_556
U1 O3 Rb2 92.4(2) . 2_556
Rb3 O3 Rb2 90.04(16) . 2_556
C4 O4 U1 121.8(7) . .
C4 O4 Rb2 108.0(6) . .
U1 O4 Rb2 107.8(2) . .
C4 O4 Rb1 124.6(6) . 2_656
U1 O4 Rb1 95.75(19) . 2_656
Rb2 O4 Rb1 94.98(19) . 2_656
O5 O5 U1 71.9(5) 2_656 2_656
O5 O5 U1 71.7(5) 2_656 .
U1 O5 U1 143.6(3) 2_656 .
O5 O5 Rb1 122.6(7) 2_656 2_656
U1 O5 Rb1 98.7(2) 2_656 2_656
U1 O5 Rb1 100.7(2) . 2_656
O5 O5 Rb2 146.0(7) 2_656 .
U1 O5 Rb2 106.2(3) 2_656 .
U1 O5 Rb2 103.8(2) . .
Rb1 O5 Rb2 91.41(18) 2_656 .
C2 O6 U1 124.4(6) . .
C2 O6 Rb2 109.6(6) . 2_656
U1 O6 Rb2 113.2(3) . 2_656
C2 O6 Rb1 118.9(6) . .
U1 O6 Rb1 92.4(2) . .
Rb2 O6 Rb1 93.29(19) 2_656 .
C3 O7 U1 124.0(6) . .
C3 O7 Rb3 104.8(6) . .
U1 O7 Rb3 113.6(3) . .
C3 O7 Rb2 121.8(6) . 2_556
U1 O7 Rb2 95.5(2) . 2_556
Rb3 O7 Rb2 93.6(2) . 2_556
C4 O8 Rb3 104.5(7) 2_557 .
C4 O8 Rb1 100.1(6) 2_557 1_556
Rb3 O8 Rb1 75.09(14) . 1_556
C2 O10 Rb3 142.7(7) 2_667 .
C2 O10 Rb1 122.3(6) 2_667 1_556
Rb3 O10 Rb1 90.7(2) . 1_556
C2 O10 Rb2 77.2(6) 2_667 1_566
Rb3 O10 Rb2 96.93(19) . 1_566
Rb1 O10 Rb2 127.5(2) 1_556 1_566
C3 O11 Rb1 118.6(8) 2_556 .
C3 O11 Rb3 108.6(7) 2_556 1_554
Rb1 O11 Rb3 89.1(2) . 1_554
C3 O11 Rb3 76.4(7) 2_556 2_556
Rb1 O11 Rb3 161.9(3) . 2_556
Rb3 O11 Rb3 95.6(3) 1_554 2_556
O12 O12 Rb2 135.5(7) 2_545 .
O12 O12 Rb3 77.6(7) 2_545 1_544
Rb2 O12 Rb3 107.9(3) . 1_544
O12 O12 Rb3 75.0(7) 2_545 2_556
Rb2 O12 Rb3 91.8(2) . 2_556
Rb3 O12 Rb3 152.6(3) 1_544 2_556
O14 O13 Rb2 129.5(10) 2_568 1_566
O14 O13 Rb1 64.3(8) 2_568 1_456
Rb2 O13 Rb1 164.6(4) 1_566 1_456
O13 O14 Rb1 93.1(9) 2_568 2_667
O13 O14 Rb1 117.1(9) 2_568 1_556
Rb1 O14 Rb1 101.5(3) 2_667 1_556
O13 O14 Rb2 121.6(9) 2_568 1_566
Rb1 O14 Rb2 85.0(3) 2_667 1_566
Rb1 O14 Rb2 120.4(5) 1_556 1_566
Rb1 O15 Rb3 84.6(3) 1_556 .
Rb3 O16 Rb3 95.1(7) 2_556 1_554
O9 C1 O3 124.4(9) . .
O9 C1 C2 119.6(9) . .
O3 C1 C2 116.0(9) . .
O9 C1 Rb2 99.8(6) . 2_556
O3 C1 Rb2 49.2(4) . 2_556
C2 C1 Rb2 119.8(6) . 2_556
O10 C2 O6 125.9(9) 2_667 .
O10 C2 C1 120.6(9) 2_667 .
O6 C2 C1 113.4(8) . .
O10 C2 Rb2 83.0(5) 2_667 2_656
O6 C2 Rb2 50.4(4) . 2_656
C1 C2 Rb2 142.3(6) . 2_656
O10 C2 Rb1 41.4(5) 2_667 2_666
O6 C2 Rb1 121.2(6) . 2_666
C1 C2 Rb1 109.3(6) . 2_666
Rb2 C2 Rb1 107.5(2) 2_656 2_666
O11 C3 O7 124.7(10) 2_556 .
O11 C3 C4 121.3(10) 2_556 .
O7 C3 C4 113.9(8) . .
O11 C3 Rb3 52.1(6) 2_556 2_557
O7 C3 Rb3 139.5(7) . 2_557
C4 C3 Rb3 83.5(6) . 2_557
O11 C3 Rb3 83.8(7) 2_556 .
O7 C3 Rb3 54.3(5) . .
C4 C3 Rb3 136.0(6) . .
Rb3 C3 Rb3 87.3(2) 2_557 .
O11 C3 Rb1 44.1(6) 2_556 2_556
O7 C3 Rb1 141.8(6) . 2_556
C4 C3 Rb1 89.3(6) . 2_556
Rb3 C3 Rb1 69.49(19) 2_557 2_556
Rb3 C3 Rb1 127.0(3) . 2_556
O8 C4 O4 125.4(10) 2_557 .
O8 C4 C3 118.8(9) 2_557 .
O4 C4 C3 115.8(9) . .
O8 C4 Rb2 92.7(7) 2_557 .
O4 C4 Rb2 51.9(5) . .
C3 C4 Rb2 126.9(6) . .
O8 C4 Rb3 56.5(5) 2_557 2_557
O4 C4 Rb3 149.4(7) . 2_557
C3 C4 Rb3 72.1(5) . 2_557
Rb2 C4 Rb3 148.6(4) . 2_557

loop_
_geom_bond_atom_site_label_1
_geom_bond_atom_site_label_2
_geom_bond_distance
_geom_bond_site_symmetry_2
U1 O2 1.793(7) .
U1 O1 1.794(7) .
U1 O5 2.346(6) 2_656
U1 O5 2.348(7) .
U1 O6 2.419(7) .
U1 O7 2.429(6) .
U1 O3 2.469(7) .
U1 O4 2.479(7) .
U1 Rb2 4.0184(12) 2_556
U1 Rb1 4.0437(12) .
U1 Rb1 4.1036(13) 2_656
U1 Rb2 4.3671(13) .
Rb1 O10 2.884(8) 1_554
Rb1 O11 2.888(9) .
Rb1 O15 2.954(12) 1_554
Rb1 O5 2.959(7) 2_656
Rb1 O14 2.994(13) 2_667
Rb1 O4 3.032(7) 2_656
Rb1 O6 3.142(8) .
Rb1 O14 3.220(14) 1_554
Rb1 O2 3.232(7) .
Rb1 O13 3.319(11) 1_654
Rb1 O1 3.383(8) 2_656
Rb1 O8 3.518(7) 1_554
Rb2 O6 2.884(6) 2_656
Rb2 O4 2.915(7) .
Rb2 O12 2.920(8) .
Rb2 O7 2.976(7) 2_556
Rb2 O3 3.070(6) 2_556
Rb2 O2 3.105(7) 2_556
Rb2 O13 3.162(11) 1_544
Rb2 O5 3.164(7) .
Rb2 O14 3.477(14) 1_544
Rb2 C4 3.523(11) .
Rb2 C2 3.525(9) 2_656
Rb2 O10 3.588(7) 1_544
Rb3 O10 2.843(8) .
Rb3 O11 2.922(9) 1_556
Rb3 O16 2.927(15) 2_556
Rb3 O7 2.953(8) .
Rb3 O3 3.039(7) .
Rb3 O12 3.063(9) 1_566
Rb3 O12 3.098(9) 2_556
Rb3 O15 3.104(16) .
Rb3 O8 3.154(7) .
Rb3 C3 3.511(10) 2_557
Rb3 C3 3.514(12) .
Rb3 O11 3.594(10) 2_556
O1 Rb1 3.383(8) 2_656
O2 Rb2 3.105(7) 2_556
O3 C1 1.264(12) .
O3 Rb2 3.070(6) 2_556
O4 C4 1.272(11) .
O4 Rb1 3.032(7) 2_656
O5 O5 1.466(14) 2_656
O5 U1 2.346(6) 2_656
O5 Rb1 2.959(7) 2_656
O6 C2 1.279(13) .
O6 Rb2 2.884(6) 2_656
O7 C3 1.295(13) .
O7 Rb2 2.976(7) 2_556
O8 C4 1.236(13) 2_557
O8 Rb1 3.518(7) 1_556
O9 C1 1.253(12) .
O10 C2 1.220(12) 2_667
O10 Rb1 2.884(8) 1_556
O10 Rb2 3.588(7) 1_566
O11 C3 1.227(12) 2_556
O11 Rb3 2.922(9) 1_554
O11 Rb3 3.594(10) 2_556
O12 O12 1.457(15) 2_545
O12 Rb3 3.063(9) 1_544
O12 Rb3 3.098(9) 2_556
O13 O14 1.277(17) 2_568
O13 Rb2 3.162(11) 1_566
O13 Rb1 3.319(11) 1_456
O14 O13 1.277(17) 2_568
O14 Rb1 2.994(13) 2_667
O14 Rb1 3.220(14) 1_556
O14 Rb2 3.477(14) 1_566
O15 Rb1 2.954(12) 1_556
O16 Rb3 2.927(14) 2_556
O16 Rb3 3.61(2) 1_554
C1 C2 1.544(13) .
C1 Rb2 3.742(9) 2_556
C2 O10 1.220(12) 2_667
C2 Rb2 3.525(9) 2_656
C2 Rb1 3.684(10) 2_666
C3 O11 1.227(12) 2_556
C3 C4 1.524(16) .
C3 Rb3 3.511(10) 2_557
C3 Rb1 3.639(11) 2_556
C4 O8 1.236(13) 2_557
C4 Rb3 3.664(10) 2_557
